data_2006604
loop_
_publ_author_name
'Hoong-Kun Fun'
'Zhong-Lin Lu'
'Chun-Ying Duan'
'Yu-Peng Tian'
'Xiao-Zeng You'
'Xiao-Yang Gong'
'Yu-Mei Guo'

_publ_section_title
;
 <i>p</i>-(Dimethylamino)benzaldehyde Benzoylhydrazone Monohydrate
;
_journal_issue 10
_journal_name_full 'Acta Crystallographica Section C'
_journal_page_first 1454
_journal_page_last 1455
_journal_paper_doi 10.1107/S0108270197008147
_journal_volume 53
_journal_year 1997
_chemical_formula_moiety 'C16 H17 N3 O1, H2 O1'
_chemical_formula_sum 'C16 H19 N3 O2'
_chemical_formula_weight 285.34
_chemical_name_systematic
;
 ?
;
_space_group_IT_number 14
_symmetry_cell_setting monoclinic
_symmetry_space_group_name_Hall '-P 2ybc'
_symmetry_space_group_name_H-M 'P 1 21/c 1'
_audit_creation_method SHELXL
_cell_angle_alpha 90.00
_cell_angle_beta 106.710(10)
_cell_angle_gamma 90.00
_cell_formula_units_Z 4
_cell_length_a 13.5310(10)
_cell_length_b 11.7660(10)
_cell_length_c 10.272(3)
_cell_measurement_reflns_used 36
_cell_measurement_temperature 293(2)
_cell_measurement_theta_max 11.90
_cell_measurement_theta_min 5.11
_cell_volume 1566.3(5)
_computing_cell_refinement XSCANS
_computing_data_collection 'XSCANS (Siemens, 1994)'
_computing_data_reduction XSCANS
_computing_molecular_graphics SHELXTL/PC
_computing_publication_material SHELXL93
_computing_structure_refinement SHELXL93
_computing_structure_solution 'SHELXTL/PC (Sheldrick, 1990)'
_diffrn_ambient_temperature 293(2)
_diffrn_measurement_device 'Siemens P4 diffractometer'
_diffrn_measurement_method '\q/2\q scans'
_diffrn_radiation_monochromator graphite
_diffrn_radiation_source 'fine-focus sealed tube'
_diffrn_radiation_type MoK\a
_diffrn_radiation_wavelength 0.71073
_diffrn_reflns_av_R_equivalents 0.0457
_diffrn_reflns_av_sigmaI/netI 0.0984
_diffrn_reflns_limit_h_max 17
_diffrn_reflns_limit_h_min -17
_diffrn_reflns_limit_k_max 1
_diffrn_reflns_limit_k_min -15
_diffrn_reflns_limit_l_max 13
_diffrn_reflns_limit_l_min -1
_diffrn_reflns_number 4590
_diffrn_reflns_theta_max 27.49
_diffrn_reflns_theta_min 1.57
_diffrn_standards_decay_% <3
_diffrn_standards_interval_count 97
_diffrn_standards_number 3
_exptl_absorpt_coefficient_mu 0.082
_exptl_absorpt_correction_type none
_exptl_crystal_colour Colourless
_exptl_crystal_density_diffrn 1.210
_exptl_crystal_density_method 'not measured'
_exptl_crystal_description Needle
_exptl_crystal_F_000 608
_exptl_crystal_size_max 0.96
_exptl_crystal_size_mid 0.24
_exptl_crystal_size_min 0.16
_refine_diff_density_max 0.14
_refine_diff_density_min -0.13
_refine_ls_extinction_coef 0.0249(18)
_refine_ls_extinction_method 'SHELXL93 (Sheldrick, 1993)'
_refine_ls_goodness_of_fit_all 0.788
_refine_ls_goodness_of_fit_obs 1.092
_refine_ls_hydrogen_treatment refall
_refine_ls_matrix_type full
_refine_ls_number_parameters 267
_refine_ls_number_reflns 3600
_refine_ls_number_restraints 0
_refine_ls_restrained_S_all 0.788
_refine_ls_restrained_S_obs 1.092
_refine_ls_R_factor_all 0.1472
_refine_ls_R_factor_obs .0456
_refine_ls_shift/esd_max 0.000
_refine_ls_shift/esd_mean 0.000
_refine_ls_structure_factor_coef Fsqd
_refine_ls_weighting_details 'w = 1/[\s^2^(Fo^2^)+(0.0476P)^2^] where P=(Fo^2^+2Fc^2^)/3'
_refine_ls_weighting_scheme calc
_refine_ls_wR_factor_all 0.1258
_refine_ls_wR_factor_obs .0973
_reflns_number_observed 1294
_reflns_number_total 3600
_reflns_observed_criterion >2sigma(I)
_cod_data_source_file mu1326.cif
_cod_data_source_block lg61
_cod_depositor_comments
;
The following automatic conversions were performed:
'_symmetry_cell_setting' value 'Monoclinic' changed to 'monoclinic'
according to '/home/saulius/struct/CIF-dictionaries/cif_core.dic'
dictionary named 'cif_core.dic' version 2.4.1 from
2010-06-29.

'_geom_bond_publ_flag' value 'Yes' changed to 'yes' according
to '/home/saulius/struct/CIF-dictionaries/cif_core.dic' dictionary named
'cif_core.dic' version 2.4.1 from 2010-06-29 (9 times).

Automatic conversion script
Id: cif_fix_enum 1527 2010-12-29 10:47:43Z saulius 

The following automatic conversions were performed:

'_symmetry_cell_setting' value 'Monoclinic' changed to 'monoclinic'
according to /home/saulius/struct/CIF-dictionaries/cif_core.dic
dictionary named 'cif_core.dic' version 2.4.1 from
2010-06-29.

'_exptl_absorpt_correction_type' value 'None' changed to
'none' according to
/home/saulius/struct/CIF-dictionaries/cif_core.dic dictionary named
'cif_core.dic' version 2.4.1 from 2010-06-29.

'_geom_bond_publ_flag'
value 'Yes' changed to 'yes' according to
/home/saulius/struct/CIF-dictionaries/cif_core.dic dictionary named
'cif_core.dic' version 2.4.1 from 2010-06-29 (9
times).

'_geom_angle_publ_flag' value 'Yes' changed to 'yes'
according to /home/saulius/struct/CIF-dictionaries/cif_core.dic
dictionary named 'cif_core.dic' version 2.4.1 from 2010-06-29 (6
times).

Automatic conversion script
Id: cif_fix_values 1715 2011-07-08 13:25:40Z adriana 

The following automatic conversions were performed:

'_refine_ls_weighting_scheme' value 'calc w =
1/[\s^2^(Fo^2^)+(0.0476P)^2^] where P=(Fo^2^+2Fc^2^)/3' was changed
to 'calc'. New tag '_refine_ls_weighting_details' was created. The
value of the new tag was set to 'w = 1/[\s^2^(Fo^2^)+(0.0476P)^2^]
where P=(Fo^2^+2Fc^2^)/3'.

Automatic conversion script
Id: cif_fix_values 3143 2015-03-26 13:38:13Z robertas 
;
_cod_original_sg_symbol_H-M 'P 21/c'
_cod_database_code 2006604

loop_
_symmetry_equiv_pos_as_xyz
'x, y, z'
'-x, y+1/2, -z+1/2'
'-x, -y, -z'
'x, -y-1/2, z-1/2'

loop_
_atom_site_aniso_label
_atom_site_aniso_U_11
_atom_site_aniso_U_22
_atom_site_aniso_U_33
_atom_site_aniso_U_12
_atom_site_aniso_U_13
_atom_site_aniso_U_23
O .0834(11) .0673(11) .0623(10) -.0161(10) .0026(9) .0111(10)
N1 .0616(12) .0634(14) .0545(12) -.0114(11) .0012(10) .0081(11)
N2 .0589(11) .0659(14) .0514(11) -.0038(11) .0025(10) -.0007(10)
N3 .0640(13) .096(2) .0723(14) -.0237(13) -.0060(11) .0064(14)
C1 .056(2) .078(2) .083(2) -.0041(15) .0054(15) .012(2)
C2 .061(2) .126(3) .106(3) -.008(2) -.005(2) .044(3)
C3 .073(2) .165(4) .075(2) -.034(2) -.013(2) .034(3)
C4 .107(2) .124(3) .067(2) -.045(2) .002(2) .000(2)
C5 .089(2) .081(2) .056(2) -.019(2) .0048(14) .000(2)
C6 .0548(13) .067(2) .0561(14) -.0101(13) .0087(12) .0024(14)
C7 .0618(14) .062(2) .0583(15) -.0040(14) .0121(12) .0018(14)
C8 .0594(15) .058(2) .0582(15) -.0002(13) .0095(12) .0033(14)
C9 .0520(13) .0560(15) .0568(14) -.0021(12) .0087(11) -.0021(13)
C10 .0561(14) .059(2) .062(2) -.0099(13) .0119(13) -.0015(13)
C11 .0606(15) .068(2) .0557(15) -.0088(13) .0061(13) .0053(14)
C12 .0520(13) .067(2) .0628(15) -.0037(13) .0096(12) -.0068(14)
C13 .059(2) .061(2) .076(2) -.0142(14) .0059(14) .0005(15)
C14 .069(2) .060(2) .063(2) -.0041(14) .0115(13) .0055(14)
C15 .072(2) .157(4) .083(2) -.030(3) -.015(2) .026(3)
C16 .070(2) .102(3) .101(3) -.026(2) .002(2) -.019(2)
O1W .0708(11) .0684(12) .0534(11) -.0083(10) .0081(9) -.0015(10)

loop_
_atom_site_label
_atom_site_fract_x
_atom_site_fract_y
_atom_site_fract_z
_atom_site_U_iso_or_equiv
_atom_site_thermal_displace_type
_atom_site_calc_flag
_atom_site_refinement_flags
_atom_site_occupancy
_atom_site_disorder_group
_atom_site_type_symbol
O .04075(12) .07555(14) -.1393(2) .0748(5) Uani d . 1 . O
N1 .10686(15) .2450(2) -.1792(2) .0631(6) Uani d . 1 . N
N2 .18138(14) .2430(2) -.0540(2) .0615(6) Uani d . 1 . N
N3 .5768(2) .3814(2) .4419(2) .0829(7) Uani d . 1 . N
C1 -.0761(2) .2741(3) -.4037(3) .0752(8) Uani d . 1 . C
C2 -.1471(2) .2791(4) -.5304(4) .1040(12) Uani d . 1 . C
C3 -.1801(2) .1808(5) -.6013(4) .1115(13) Uani d . 1 . C
C4 -.1445(3) .0775(4) -.5482(3) .1039(11) Uani d . 1 . C
C5 -.0750(2) .0720(3) -.4204(3) .0787(8) Uani d . 1 . C
C6 -.0393(2) .1701(2) -.3483(2) .0607(6) Uani d . 1 . C
C7 .0390(2) .1588(2) -.2124(2) .0617(6) Uani d . 1 . C
C8 .2459(2) .3256(2) -.0360(2) .0602(7) Uani d . 1 . C
C9 .3305(2) .3381(2) .0889(2) .0564(6) Uani d . 1 . C
C10 .3483(2) .2624(2) .1953(2) .0599(7) Uani d . 1 . C
C11 .4298(2) .2751(2) .3104(3) .0636(7) Uani d . 1 . C
C12 .4972(2) .3682(2) .3265(2) .0620(6) Uani d . 1 . C
C13 .4785(2) .4452(2) .2191(3) .0684(7) Uani d . 1 . C
C14 .3973(2) .4306(2) .1035(3) .0655(7) Uani d . 1 . C
C15 .5976(3) .2997(5) .5492(4) .1119(14) Uani d . 1 . C
C16 .6415(3) .4824(4) .4615(4) .0959(10) Uani d . 1 . C
O1W .13445(14) .0678(2) .1522(2) .0663(5) Uani d . 1 . O
H1 -.0567(18) .340(2) -.352(3) .083(9) Uiso d . 1 . H
H2 -.167(2) .351(3) -.580(3) .127(12) Uiso d . 1 . H
H3 -.219(2) .188(3) -.691(3) .114(10) Uiso d . 1 . H
H4 -.164(2) .012(3) -.593(3) .113(12) Uiso d . 1 . H
H5 -.0478(18) -.002(2) -.388(3) .092(9) Uiso d . 1 . H
H8 .2385(15) .384(2) -.103(2) .075(8) Uiso d . 1 . H
H10 .3035(16) .2000(19) .186(2) .067(7) Uiso d . 1 . H
H11 .4374(15) .2221(19) .382(2) .071(7) Uiso d . 1 . H
H13 .5221(16) .510(2) .224(2) .076(7) Uiso d . 1 . H
H14 .3870(17) .487(2) .027(3) .096(9) Uiso d . 1 . H
H15A .646(3) .326(3) .621(4) .168(16) Uiso d . 1 . H
H15B .544(3) .281(3) .580(3) .123(13) Uiso d . 1 . H
H15C .617(3) .220(4) .521(5) .22(3) Uiso d . 1 . H
H16A .685(2) .479(3) .554(3) .128(11) Uiso d . 1 . H
H16B .599(2) .555(3) .463(3) .133(13) Uiso d . 1 . H
H16C .676(2) .487(3) .390(3) .124(13) Uiso d . 1 . H
H1N1 .1088(18) .303(2) -.241(3) .094(9) Uiso d . 1 . H
H1W .0845(18) .016(2) .151(3) .085(9) Uiso d . 1 . H
H2W .1293(18) .082(2) .070(3) .088(10) Uiso d . 1 . H

loop_
_atom_type_symbol
_atom_type_description
_atom_type_scat_dispersion_real
_atom_type_scat_dispersion_imag
_atom_type_scat_source
C C 0.0033 0.0016 'International Tables Vol C Tables 4.2.6.8 and 6.1.1.4'
H H 0.0000 0.0000 'International Tables Vol C Tables 4.2.6.8 and 6.1.1.4'
N N 0.0061 0.0033 'International Tables Vol C Tables 4.2.6.8 and 6.1.1.4'
O O 0.0106 0.0060 'International Tables Vol C Tables 4.2.6.8 and 6.1.1.4'

loop_
_geom_angle_atom_site_label_1
_geom_angle_atom_site_label_2
_geom_angle_atom_site_label_3
_geom_angle
_geom_angle_publ_flag
C7 N1 N2 118.9(2) yes
C8 N2 N1 113.8(2) yes
C12 N3 C15 121.7(3) ?
C12 N3 C16 120.5(3) ?
C15 N3 C16 117.7(3) ?
C2 C1 C6 119.8(3) ?
C3 C2 C1 119.9(4) ?
C4 C3 C2 121.0(3) ?
C3 C4 C5 119.3(4) ?
C4 C5 C6 120.5(4) ?
C1 C6 C5 119.4(2) ?
C1 C6 C7 122.5(2) ?
C5 C6 C7 118.1(2) ?
O C7 N1 123.7(2) yes
O C7 C6 121.6(2) yes
N1 C7 C6 114.7(2) yes
N2 C8 C9 122.1(2) yes
C10 C9 C14 117.4(2) ?
C10 C9 C8 123.1(2) ?
C14 C9 C8 119.5(2) ?
C11 C10 C9 121.8(2) ?
C10 C11 C12 121.3(3) ?
N3 C12 C13 122.2(2) ?
N3 C12 C11 121.1(2) ?
C13 C12 C11 116.7(2) ?
C14 C13 C12 121.3(3) ?
C13 C14 C9 121.4(3) ?

loop_
_geom_bond_atom_site_label_1
_geom_bond_atom_site_label_2
_geom_bond_site_symmetry_2
_geom_bond_distance
_geom_bond_publ_flag
O C7 . 1.230(2) yes
N1 C7 . 1.344(3) yes
N1 N2 . 1.388(2) yes
N2 C8 . 1.283(3) yes
N3 C12 . 1.362(3) yes
N3 C15 . 1.428(4) yes
N3 C16 . 1.455(4) yes
C1 C2 . 1.379(4) ?
C1 C6 . 1.381(3) ?
C2 C3 . 1.372(5) ?
C3 C4 . 1.362(5) ?
C4 C5 . 1.379(4) ?
C5 C6 . 1.381(3) ?
C6 C7 . 1.497(3) yes
C8 C9 . 1.461(3) yes
C9 C10 . 1.376(3) ?
C9 C14 . 1.395(3) ?
C10 C11 . 1.373(3) ?
C11 C12 . 1.405(3) ?
C12 C13 . 1.394(3) ?
C13 C14 . 1.376(3) ?

loop_
_geom_torsion_atom_site_label_1
_geom_torsion_atom_site_label_2
_geom_torsion_atom_site_label_3
_geom_torsion_atom_site_label_4
_geom_torsion
C7 N1 N2 C8 176.1(2)
C6 C1 C2 C3 -0.5(5)
C1 C2 C3 C4 0.4(5)
C2 C3 C4 C5 0.8(5)
C3 C4 C5 C6 -1.9(5)
C2 C1 C6 C5 -0.7(4)
C2 C1 C6 C7 178.9(3)
C4 C5 C6 C1 1.9(4)
C4 C5 C6 C7 -177.7(3)
N2 N1 C7 O -2.3(4)
N2 N1 C7 C6 178.9(2)
C1 C6 C7 O 149.2(2)
C5 C6 C7 O -31.2(4)
C1 C6 C7 N1 -31.9(3)
C5 C6 C7 N1 147.6(2)
N1 N2 C8 C9 -179.6(2)
N2 C8 C9 C10 0.8(4)
N2 C8 C9 C14 -179.0(2)
C14 C9 C10 C11 -1.6(3)
C8 C9 C10 C11 178.6(2)
C9 C10 C11 C12 1.9(4)
C15 N3 C12 C13 -177.6(3)
C16 N3 C12 C13 4.5(4)
C15 N3 C12 C11 2.3(4)
C16 N3 C12 C11 -175.5(3)
C10 C11 C12 N3 178.8(2)
C10 C11 C12 C13 -1.3(3)
N3 C12 C13 C14 -179.7(2)
C11 C12 C13 C14 0.4(4)
C12 C13 C14 C9 -0.1(4)
C10 C9 C14 C13 0.6(3)
C8 C9 C14 C13 -179.5(2)

loop_
_cod_related_entry_id
_cod_related_entry_database
_cod_related_entry_code
1 ChemSpider 21186251
